data_4502983
loop_
_publ_author_name
'Das, Uday'
'Chattopadhyay, Basab'
'Mukherjee, Monika'
'Mukherjee, Alok K.'

_publ_section_title
;
 Structure Analysis of Molecular Compounds withZ&#x2032; = 2 Using
 Laboratory X-ray Powder Diffraction Data: 3-Phenylpropionic Acid and Its
 Derivatives
;
_journal_issue 1
_journal_name_full 'Crystal Growth &amp; Design'
_journal_page_first 466
_journal_paper_doi 10.1021/cg201290g
_journal_volume 12
_journal_year 2012
_chemical_formula_sum 'C9 H10 O2'
_chemical_formula_weight 150.18
_chemical_name_systematic ' ?'
_space_group_IT_number 14
_symmetry_cell_setting monoclinic
_symmetry_space_group_name_Hall '-P 2yab'
_symmetry_space_group_name_H-M 'P 1 21/a 1'
_audit_creation_date 2008-02-12T20:59
_audit_creation_method 'from EXP file using GSAS2CIF'
_audit_update_record ' 2008-02-12T20:59  Initial CIF as created by GSAS2CIF'
_cell_angle_alpha 90.0
_cell_angle_beta 98.776(5)
_cell_angle_gamma 90.0
_cell_formula_units_Z 8
_cell_length_a 31.6676(22)
_cell_length_b 9.8510(6)
_cell_length_c 5.4829(4)
_cell_measurement_temperature 293
_cell_volume 1690.4(2)
_computing_structure_refinement GSAS
_diffrn_ambient_temperature 293
_diffrn_radiation_polarisn_ratio 0.5
_diffrn_radiation_probe x-ray
_diffrn_radiation_wavelength 1.5418
_exptl_absorpt_correction_T_max 1.00000
_exptl_absorpt_correction_T_min 1.00000
_exptl_absorpt_process_details
;   GSAS Absorption/surface roughness correction: function number 0
 No correction is applied.
;
_pd_block_id 2008-02-12T20:59|COMP1|ud|
_pd_calc_method 'Rietveld Refinement'
_pd_instr_location ' ?'
_pd_meas_2theta_range_inc 0.01991
_pd_meas_2theta_range_max 65.02571
_pd_meas_2theta_range_min 5.0
_pd_meas_number_of_points 3014
_pd_phase_name 'from E:/acid series/Hydrocinnamic acid_sm/gsas/p21a.cif'
_pd_proc_2theta_range_inc 0.01991
_pd_proc_2theta_range_max 65.02571
_pd_proc_2theta_range_min 5.0
_pd_proc_info_datetime 2008-02-12T20:59:47
_pd_proc_info_excluded_regions ' ?'
_pd_proc_ls_background_function
;   GSAS Background function number 1 with 20 terms.
 Shifted Chebyshev function of 1st kind
      1:    688.403     2:   -415.822     3:   -75.4748     4:    95.0733    
      5:    63.8567     6:   -210.660     7:    171.006     8:   -33.3732    
      9:   -10.9149    10:   -14.0761    11:    59.8369    12:   -70.7093    
     13:   -10.3828    14:    39.3330    15:   -3.75240    16:   -27.8242    
     17:    34.1791    18:    8.87059    19:    5.95033    20:   -15.2239    
;
_pd_proc_ls_peak_cutoff 0.01000
_pd_proc_ls_profile_function
;
 CW Profile function number 2 with  18 terms
 Profile coefficients for Simpson's rule integration of pseudovoigt function
 C.J. Howard (1982). J. Appl. Cryst.,15,615-620.
 P. Thompson, D.E. Cox & J.B. Hastings (1987). J. Appl. Cryst.,20,79-83.
 Peak tails are ignored  where the intensity is below 0.0100 times the peak
   Aniso. broadening axis   0.0   0.0   1.0
;
_pd_proc_ls_prof_R_factor 0.0346
_pd_proc_ls_prof_wR_expected 0.0255
_pd_proc_ls_prof_wR_factor 0.0489
_pd_proc_number_of_points 3014
_pd_spec_mounting ' ?'
_refine_ls_goodness_of_fit_all 2.07
_refine_ls_matrix_type full
_refine_ls_number_parameters 101
_refine_ls_number_restraints 78
_refine_ls_R_Fsqd_factor 0.07883
_refine_ls_shift/su_max 0.02
_refine_ls_shift/su_mean 0.01
_reflns_d_resolution_high 1.436
_reflns_d_resolution_low 15.648
_reflns_limit_h_max 22
_reflns_limit_h_min 0
_reflns_limit_k_max 7
_reflns_limit_k_min 0
_reflns_limit_l_max 3
_reflns_limit_l_min -3
_reflns_number_total 592
_cod_data_source_file cg201290g_si_002.cif
_cod_data_source_block COMP1_publ
_cod_depositor_comments
;
The following automatic conversions were performed:

'_geom_bond_publ_flag' value 'N' changed to 'n' according to
/home/saulius/struct/CIF-dictionaries/cif_core.dic dictionary named
'cif_core.dic' version 2.4.1 from 2010-06-29 (64
times).

'_geom_angle_publ_flag' value 'N' changed to 'n' according
to /home/saulius/struct/CIF-dictionaries/cif_core.dic dictionary
named 'cif_core.dic' version 2.4.1 from 2010-06-29 (76 times).

Automatic conversion script
Id: cif_fix_values 1715 2011-07-08 13:25:40Z adriana 
;
_cod_original_cell_volume 1690.39(29)
_cod_database_code 4502983
_gsas_exptl_extinct_corr_t_min 1.00000
_gsas_exptl_extinct_corr_t_max 1.00000

loop_
_symmetry_equiv_pos_site_id
_symmetry_equiv_pos_as_xyz
1 +x,+y,+z
2 -x+1/2,+y+1/2,-z
-1 -x,-y,-z
-2 +x+1/2,-y+1/2,+z

loop_
_atom_site_type_symbol
_atom_site_label
_atom_site_fract_x
_atom_site_fract_y
_atom_site_fract_z
_atom_site_occupancy
_atom_site_thermal_displace_type
_atom_site_U_iso_or_equiv
_atom_site_symmetry_multiplicity
C C1A 0.06596(9) 0.68427(20) 0.6016(7) 1.0 Uiso 0.04 4
C C2A 0.09690(10) 0.6218(4) 0.7720(4) 1.0 Uiso 0.04 4
C C3A 0.11197(7) 0.4935(4) 0.7249(6) 1.0 Uiso 0.04 4
C C4A 0.09583(10) 0.42766(21) 0.5067(8) 1.0 Uiso 0.04 4
C C5A 0.06487(10) 0.49033(35) 0.3372(4) 1.0 Uiso 0.04 4
C C6A 0.04971(8) 0.61871(31) 0.3833(5) 1.0 Uiso 0.04 4
C C7A 0.01606(8) 0.68396(30) 0.1956(4) 1.0 Uiso 0.04 4
C C8A -0.00059(9) 0.82242(28) 0.2686(4) 1.0 Uiso 0.04 4
C C9A -0.03951(9) 0.87189(31) 0.0987(6) 1.0 Uiso 0.04 4
O O1A -0.05513(10) 0.7855(4) -0.0844(7) 1.0 Uiso 0.04 4
O O2A -0.05707(12) 0.9811(4) 0.1175(8) 1.0 Uiso 0.04 4
C C1B 0.77481(7) 0.34286(30) 0.2210(7) 1.0 Uiso 0.04 4
C C2B 0.74402(13) 0.38628(26) 0.0285(6) 1.0 Uiso 0.04 4
C C3B 0.70345(10) 0.32875(35) -0.0017(5) 1.0 Uiso 0.04 4
C C4B 0.69383(7) 0.22873(33) 0.1601(7) 1.0 Uiso 0.04 4
C C5B 0.72464(11) 0.18587(23) 0.3521(5) 1.0 Uiso 0.04 4
C C6B 0.76522(9) 0.24302(27) 0.3832(5) 1.0 Uiso 0.04 4
C C7B 0.79873(8) 0.19589(26) 0.5898(4) 1.0 Uiso 0.04 4
C C8B 0.81853(9) 0.06215(25) 0.5203(4) 1.0 Uiso 0.04 4
C C9B 0.86250(9) 0.03377(29) 0.6549(5) 1.0 Uiso 0.04 4
O O1B 0.87607(8) 0.1238(4) 0.8342(7) 1.0 Uiso 0.04 4
O O2B 0.88411(12) -0.0622(4) 0.6071(7) 1.0 Uiso 0.04 4
H H1A 0.05596 0.76983 0.63533 1.0 Uiso 0.06 4
H H2A 0.10744 0.6655 0.91908 1.0 Uiso 0.06 4
H H3A 0.13281 0.45181 0.83848 1.0 Uiso 0.06 4
H H4A 0.10592 0.3421 0.47269 1.0 Uiso 0.06 4
H H5A 0.05436 0.44658 0.19041 1.0 Uiso 0.06 4
H H7A1 -0.00712 0.62519 0.16691 1.0 Uiso 0.06 4
H H7A2 0.02754 0.69589 0.05101 1.0 Uiso 0.06 4
H H8A1 0.02096 0.88649 0.26697 1.0 Uiso 0.06 4
H H8A2 -0.00755 0.81584 0.42663 1.0 Uiso 0.06 4
H HOA -0.07639 0.81869 -0.16781 1.0 Uiso 0.06 4
H H1B 0.80204 0.38029 0.24005 1.0 Uiso 0.06 4
H H2B 0.75062 0.45272 -0.08109 1.0 Uiso 0.06 4
H H3B 0.68275 0.35735 -0.13057 1.0 Uiso 0.06 4
H H4B 0.66656 0.19183 0.1409 1.0 Uiso 0.06 4
H H5B 0.71797 0.12009 0.46099 1.0 Uiso 0.06 4
H H7B1 0.78616 0.183 0.73122 1.0 Uiso 0.06 4
H H7B2 0.81991 0.2618 0.62109 1.0 Uiso 0.06 4
H H8B1 0.81998 0.06469 0.35288 1.0 Uiso 0.06 4
H H8B2 0.80074 -0.00805 0.55406 1.0 Uiso 0.06 4
H HOB 0.90003 0.10436 0.90087 1.0 Uiso 0.06 4

loop_
_atom_type_symbol
_atom_type_number_in_cell
_atom_type_scat_dispersion_real
_atom_type_scat_dispersion_imag
_atom_type_scat_Cromer_Mann_a1
_atom_type_scat_Cromer_Mann_a2
_atom_type_scat_Cromer_Mann_a3
_atom_type_scat_Cromer_Mann_a4
_atom_type_scat_Cromer_Mann_b1
_atom_type_scat_Cromer_Mann_b2
_atom_type_scat_Cromer_Mann_b3
_atom_type_scat_Cromer_Mann_b4
_atom_type_scat_Cromer_Mann_c
_atom_type_scat_source
C 72.0 0.000 0.000 2.31000 20.8439 1.02000 10.2075 1.58860 0.56870 0.86500 51.6512 0.21560 International_Tables_Vol_C
O 16.0 0.000 0.000 3.04850 13.2771 2.28680 5.70110 1.54630 0.32390 0.86700 32.9089 0.25080 International_Tables_Vol_C
H 80.0 0.000 0.000 0.49300 10.5109 0.32291 26.1257 0.14019 3.14236 0.04081 57.7997 0.00304 International_Tables_Vol_C

loop_
_geom_angle_atom_site_label_1
_geom_angle_atom_site_label_2
_geom_angle_atom_site_label_3
_geom_angle
_geom_angle_site_symmetry_1
_geom_angle_site_symmetry_3
_geom_angle_publ_flag
C2A C1A C6A 120.28(15) 1_555 1_555 n
C2A C1A H1A 119.7(4) 1_555 1_555 n
C6A C1A H1A 120.1(4) 1_555 1_555 n
C1A C2A C3A 120.33(14) 1_555 1_555 n
C1A C2A H2A 120.1(4) 1_555 1_555 n
C3A C2A H2A 119.6(4) 1_555 1_555 n
C2A C3A C4A 119.57(14) 1_555 1_555 n
C2A C3A H3A 120.4(4) 1_555 1_555 n
C4A C3A H3A 120.0(4) 1_555 1_555 n
C3A C4A C5A 119.91(14) 1_555 1_555 n
C3A C4A H4A 120.2(4) 1_555 1_555 n
C5A C4A H4A 119.9(4) 1_555 1_555 n
C4A C5A C6A 120.75(15) 1_555 1_555 n
C4A C5A H5A 119.8(4) 1_555 1_555 n
C6A C5A H5A 119.5(4) 1_555 1_555 n
C1A C6A C5A 119.16(16) 1_555 1_555 n
C1A C6A C7A 121.37(23) 1_555 1_555 n
C5A C6A C7A 119.46(23) 1_555 1_555 n
C6A C7A C8A 115.81(17) 1_555 1_555 n
C6A C7A H7A1 107.93(23) 1_555 1_555 n
C6A C7A H7A2 107.96(24) 1_555 1_555 n
C8A C7A H7A1 107.67(21) 1_555 1_555 n
C8A C7A H7A2 107.73(23) 1_555 1_555 n
H7A1 C7A H7A2 109.65(21) 1_555 1_555 n
C7A C8A C9A 113.97(17) 1_555 1_555 n
C7A C8A H8A1 108.55(25) 1_555 1_555 n
C7A C8A H8A2 108.71(24) 1_555 1_555 n
C9A C8A H8A1 107.82(27) 1_555 1_555 n
C9A C8A H8A2 108.14(28) 1_555 1_555 n
H8A1 C8A H8A2 109.59(21) 1_555 1_555 n
C8A C9A O1A 115.31(19) 1_555 1_555 n
C8A C9A O2A 124.86(26) 1_555 1_555 n
O1A C9A O2A 119.83(32) 1_555 1_555 n
C9A O1A HOA 109.8(4) 1_555 1_555 n
C2B C1B C6B 120.45(15) 1_555 1_555 n
C2B C1B H1B 119.7(4) 1_555 1_555 n
C6B C1B H1B 119.89(35) 1_555 1_555 n
C1B C2B C3B 119.55(14) 1_555 1_555 n
C1B C2B H2B 120.3(4) 1_555 1_555 n
C3B C2B H2B 120.2(4) 1_555 1_555 n
C2B C3B C4B 120.08(14) 1_555 1_555 n
C2B C3B H3B 119.8(4) 1_555 1_555 n
C4B C3B H3B 120.1(4) 1_555 1_555 n
C3B C4B C5B 120.18(14) 1_555 1_555 n
C3B C4B H4B 119.7(4) 1_555 1_555 n
C5B C4B H4B 120.1(4) 1_555 1_555 n
C4B C5B C6B 119.99(15) 1_555 1_555 n
C4B C5B H5B 119.9(4) 1_555 1_555 n
C6B C5B H5B 120.09(35) 1_555 1_555 n
C1B C6B C5B 119.75(16) 1_555 1_555 n
C1B C6B C7B 120.17(24) 1_555 1_555 n
C5B C6B C7B 120.07(25) 1_555 1_555 n
C6B C7B C8B 110.29(16) 1_555 1_555 n
C6B C7B H7B1 109.07(24) 1_555 1_555 n
C6B C7B H7B2 109.24(24) 1_555 1_555 n
C8B C7B H7B1 109.42(23) 1_555 1_555 n
C8B C7B H7B2 109.58(21) 1_555 1_555 n
H7B1 C7B H7B2 109.22(19) 1_555 1_555 n
C7B C8B C9B 114.99(17) 1_555 1_555 n
C7B C8B H8B1 107.90(21) 1_555 1_555 n
C7B C8B H8B2 107.90(24) 1_555 1_555 n
C9B C8B H8B1 108.04(26) 1_555 1_555 n
C9B C8B H8B2 108.02(24) 1_555 1_555 n
H8B1 C8B H8B2 109.94(21) 1_555 1_555 n
C8B C9B O1B 113.96(19) 1_555 1_555 n
C8B C9B O2B 123.28(25) 1_555 1_555 n
O1B C9B O2B 122.77(31) 1_555 1_555 n
C9B O1B HOB 110.2(4) 1_555 1_555 n
C7A H7A1 H7A2 35.17(12) 1_555 1_555 n
C7A H7A2 H7A1 35.18(12) 1_555 1_555 n
C8A H8A1 H8A2 35.15(12) 1_555 1_555 n
C8A H8A2 H8A1 35.26(12) 1_555 1_555 n
C7B H7B1 H7B2 35.34(12) 1_555 1_555 n
C7B H7B2 H7B1 35.44(11) 1_555 1_555 n
C8B H8B1 H8B2 35.07(12) 1_555 1_555 n
C8B H8B2 H8B1 34.99(12) 1_555 1_555 n

loop_
_geom_bond_atom_site_label_1
_geom_bond_atom_site_label_2
_geom_bond_distance
_geom_bond_site_symmetry_2
_geom_bond_publ_flag
C1A C2A 1.3897(19) 1_555 n
C1A C6A 1.3883(19) 1_555 n
C1A H1A 0.9288(17) 1_555 n
C2A C1A 1.3897(19) 1_555 n
C2A C3A 1.3891(19) 1_555 n
C2A H2A 0.9301(18) 1_555 n
C3A C2A 1.3891(19) 1_555 n
C3A C4A 1.3883(19) 1_555 n
C3A H3A 0.9308(18) 1_555 n
C4A C3A 1.3883(19) 1_555 n
C4A C5A 1.3885(19) 1_555 n
C4A H4A 0.9304(18) 1_555 n
C5A C4A 1.3885(19) 1_555 n
C5A C6A 1.3894(19) 1_555 n
C5A H5A 0.9287(17) 1_555 n
C6A C1A 1.3883(19) 1_555 n
C6A C5A 1.3894(19) 1_555 n
C6A C7A 1.5075(19) 1_555 n
C7A C6A 1.5075(19) 1_555 n
C7A C8A 1.5372(19) 1_555 n
C7A H7A1 0.9291(18) 1_555 n
C7A H7A2 0.9289(18) 1_555 n
C8A C7A 1.5372(19) 1_555 n
C8A C9A 1.5080(19) 1_555 n
C8A H8A1 0.9306(18) 1_555 n
C8A H8A2 0.9281(19) 1_555 n
C9A C8A 1.5080(19) 1_555 n
C9A O1A 1.3512(20) 1_555 n
C9A O2A 1.2226(19) 1_555 n
O1A C9A 1.3512(20) 1_555 n
O1A HOA 0.8218(18) 1_555 n
O2A C9A 1.2226(19) 1_555 n
C1B C2B 1.3904(19) 1_555 n
C1B C6B 1.3906(19) 1_555 n
C1B H1B 0.9290(18) 1_555 n
C2B C1B 1.3904(19) 1_555 n
C2B C3B 1.3909(19) 1_555 n
C2B H2B 0.9335(18) 1_555 n
C3B C2B 1.3909(19) 1_555 n
C3B C4B 1.3903(19) 1_555 n
C3B H3B 0.9312(18) 1_555 n
C4B C3B 1.3903(19) 1_555 n
C4B C5B 1.3874(19) 1_555 n
C4B H4B 0.9280(18) 1_555 n
C5B C4B 1.3874(19) 1_555 n
C5B C6B 1.3895(19) 1_555 n
C5B H5B 0.9270(18) 1_555 n
C6B C1B 1.3906(19) 1_555 n
C6B C5B 1.3895(19) 1_555 n
C6B C7B 1.5028(19) 1_555 n
C7B C6B 1.5028(19) 1_555 n
C7B C8B 1.5320(19) 1_555 n
C7B H7B1 0.9326(18) 1_555 n
C7B H7B2 0.9304(18) 1_555 n
C8B C7B 1.5320(19) 1_555 n
C8B C9B 1.4993(19) 1_555 n
C8B H8B1 0.9265(18) 1_555 n
C8B H8B2 0.9282(18) 1_555 n
C9B C8B 1.4993(19) 1_555 n
C9B O1B 1.3449(20) 1_555 n
C9B O2B 1.2188(19) 1_555 n
O1B C9B 1.3449(20) 1_555 n
O1B HOB 0.8130(18) 1_555 n
O2B C9B 1.2188(19) 1_555 n
